data_9012106
loop_
_publ_author_name
'Pauling, L.'
'Keaveny, I.'
'Robinson, A. B.'

_publ_section_title
;
 The crystal structure of alpha-fluorine
 Sample: stable below 45.6 K
 Note: alpha phase
;
_journal_name_full 'Journal of Solid State Chemistry'
_journal_page_first 225
_journal_page_last 227
_journal_paper_doi 10.1016/0022-4596(70)90074-5
_journal_volume 2
_journal_year 1970
_chemical_compound_source Synthetic
_chemical_formula_sum F2
_chemical_name_mineral Fluorine
_space_group_IT_number 15
_symmetry_space_group_name_Hall '-C 2yc'
_symmetry_space_group_name_H-M 'C 1 2/c 1'
_cell_angle_alpha 90
_cell_angle_beta 102.17
_cell_angle_gamma 90
_cell_length_a 5.50
_cell_length_b 3.28
_cell_length_c 7.28
_cell_formula_units_Z 4
_cell_volume 128.380
_database_code_amcsd 0013291
_diffrn_ambient_temperature 23
_exptl_crystal_density_diffrn 1.966
_cod_database_code 9012106

loop_
_space_group_symop_operation_xyz
x,y,z
1/2+x,1/2+y,z
x,-y,1/2+z
1/2+x,1/2-y,1/2+z
-x,y,1/2-z
1/2-x,1/2+y,1/2-z
-x,-y,-z
1/2-x,1/2-y,-z

loop_
_atom_site_label
_atom_site_fract_x
_atom_site_fract_y
_atom_site_fract_z
F 0.28500 0.31700 0.09970

loop_
_cod_related_entry_id
_cod_related_entry_database
_cod_related_entry_code
1 ChemSpider 22932
2 AMCSD 0013291
